data_7044447
loop_
_publ_author_name
'Chen, Zilu'
'Shen, Yanling'
'Li, Lingling'
'Zou, Hua-Hong'
'Fu, Xiaoxiao'
'Liu, Ziyuan'
'Wang, Kai'
'Liang, Fupei'

_publ_section_title
;
 High-nuclearity heterometallic clusters with both anion and cation
 sandwiched by planar cluster units: synthesis, structure and properties
;
_journal_name_full 'Dalton Trans.'
_journal_paper_doi 10.1039/C7DT02881D
_journal_year 2017
_chemical_absolute_configuration rmad
_chemical_formula_moiety 'C192 H168 Br Cu18 N42 Na O39, 3(C3 H7 N O), 6(H2 O)'
_chemical_formula_sum 'C201 H201 Br Cu18 N45 Na O48'
_chemical_formula_weight 5261.68
_space_group_crystal_system trigonal
_space_group_IT_number 146
_space_group_name_Hall 'R 3'
_space_group_name_H-M_alt 'R 3'
_symmetry_space_group_name_Hall 'R 3'
_symmetry_space_group_name_H-M 'R 3 :H'
_atom_sites_solution_hydrogens mixed
_audit_creation_method SHELXL-2014/7
_audit_update_record
;
2017-09-20 deposited with the CCDC.
2017-10-09 downloaded from the CCDC.
;
_cell_angle_alpha 90
_cell_angle_beta 90
_cell_angle_gamma 120
_cell_formula_units_Z 3
_cell_length_a 30.7836(4)
_cell_length_b 30.7836(4)
_cell_length_c 19.4632(6)
_cell_measurement_reflns_used 7048
_cell_measurement_temperature 173(2)
_cell_measurement_theta_max 28.4694
_cell_measurement_theta_min 3.1336
_cell_volume 15972.9(6)
_computing_cell_refinement
;
CrysAlisPro, Agilent Technologies,
Version 1.171.35.21 (release 20-01-2012 CrysAlis171 .NET)
(compiled Jan 23 2012,18:06:46)
;
_computing_data_collection
;
CrysAlisPro, Agilent Technologies,
Version 1.171.35.21 (release 20-01-2012 CrysAlis171 .NET)
(compiled Jan 23 2012,18:06:46)
;
_computing_data_reduction
;
CrysAlisPro, Agilent Technologies,
Version 1.171.35.21 (release 20-01-2012 CrysAlis171 .NET)
(compiled Jan 23 2012,18:06:46)
;
_computing_molecular_graphics 'SHELXTL (Bruker, 1998)'
_computing_publication_material 'SHELXTL (Bruker, 1998)'
_computing_structure_refinement 'SHELXL-2014/7 (Sheldrick, 2014)'
_computing_structure_solution 'SHELXS-97 (Sheldrick, 2008)'
_diffrn_ambient_temperature 173(2)
_diffrn_measured_fraction_theta_full 0.998
_diffrn_measured_fraction_theta_max 0.884
_diffrn_measurement_device_type 'SuperNova, Single source at offset), Eos'
_diffrn_measurement_method '\w scans'
_diffrn_radiation_type MoK\a
_diffrn_radiation_wavelength 0.71073
_diffrn_reflns_av_R_equivalents 0.0221
_diffrn_reflns_av_unetI/netI 0.0460
_diffrn_reflns_Laue_measured_fraction_full 0.998
_diffrn_reflns_Laue_measured_fraction_max 0.884
_diffrn_reflns_limit_h_max 40
_diffrn_reflns_limit_h_min -40
_diffrn_reflns_limit_k_max 29
_diffrn_reflns_limit_k_min -32
_diffrn_reflns_limit_l_max 25
_diffrn_reflns_limit_l_min -18
_diffrn_reflns_number 15748
_diffrn_reflns_point_group_measured_fraction_full 0.998
_diffrn_reflns_point_group_measured_fraction_max 0.884
_diffrn_reflns_theta_full 25.242
_diffrn_reflns_theta_max 28.532
_diffrn_reflns_theta_min 3.140
_diffrn_source 'SuperNova (Mo) X-ray Source'
_exptl_absorpt_coefficient_mu 2.033
_exptl_absorpt_correction_T_max 0.666
_exptl_absorpt_correction_T_min 0.549
_exptl_absorpt_correction_type multi-scan
_exptl_absorpt_process_details
;
CrysAlisPro, Agilent Technologies,
Version 1.171.35.21 (release 20-01-2012 CrysAlis171 .NET)
(compiled Jan 23 2012,18:06:46)
Empirical absorption correction using spherical harmonics,
 implemented in SCALE3 ABSPACK scaling algorithm.
;
_exptl_crystal_colour 'dark green'
_exptl_crystal_density_diffrn 1.641
_exptl_crystal_description block
_exptl_crystal_F_000 8022
_exptl_crystal_size_max 0.300
_exptl_crystal_size_mid 0.250
_exptl_crystal_size_min 0.200
_refine_diff_density_max 0.564
_refine_diff_density_min -1.113
_refine_diff_density_rms 0.084
_refine_ls_abs_structure_details
;
 Refined as an inversion twin.
;
_refine_ls_abs_structure_Flack 0.028(14)
_refine_ls_extinction_method none
_refine_ls_goodness_of_fit_ref 1.067
_refine_ls_hydrogen_treatment constr
_refine_ls_matrix_type full
_refine_ls_number_parameters 944
_refine_ls_number_reflns 11225
_refine_ls_number_restraints 33
_refine_ls_restrained_S_all 1.069
_refine_ls_R_factor_all 0.0538
_refine_ls_R_factor_gt 0.0401
_refine_ls_shift/su_max 0.001
_refine_ls_shift/su_mean 0.000
_refine_ls_structure_factor_coef Fsqd
_refine_ls_weighting_details 'w=1/[\s^2^(Fo^2^)+(0.0585P)^2^+15.0039P] where P=(Fo^2^+2Fc^2^)/3'
_refine_ls_weighting_scheme calc
_refine_ls_wR_factor_gt 0.0986
_refine_ls_wR_factor_ref 0.1090
_reflns_Friedel_coverage 1.000
_reflns_Friedel_fraction_full 0.998
_reflns_Friedel_fraction_max 0.884
_reflns_number_gt 9638
_reflns_number_total 11225
_reflns_threshold_expression 'I > 2\s(I)'
_cod_data_source_file c7dt02881d2.cif
_cod_data_source_block nabr
_cod_database_code 7044447
_shelx_shelxl_version_number 2014/7
_shelx_space_group_comment
;
The symmetry employed for this shelxl refinement is uniquely defined
by the following loop, which should always be used as a source of
symmetry information in preference to the above space-group names.
They are only intended as comments.
;
_shelx_estimated_absorpt_t_min 0.581
_shelx_estimated_absorpt_t_max 0.687

loop_
_space_group_symop_operation_xyz
'x, y, z'
'-y, x-y, z'
'-x+y, -x, z'
'x+2/3, y+1/3, z+1/3'
'-y+2/3, x-y+1/3, z+1/3'
'-x+y+2/3, -x+1/3, z+1/3'
'x+1/3, y+2/3, z+2/3'
'-y+1/3, x-y+2/3, z+2/3'
'-x+y+1/3, -x+2/3, z+2/3'

loop_
_atom_site_label
_atom_site_type_symbol
_atom_site_fract_x
_atom_site_fract_y
_atom_site_fract_z
_atom_site_U_iso_or_equiv
_atom_site_adp_type
_atom_site_occupancy
_atom_site_site_symmetry_order
_atom_site_calc_flag
_atom_site_refinement_flags_posn
_atom_site_refinement_flags_adp
_atom_site_refinement_flags_occupancy
Cu1 Cu 0.71980(3) 0.11168(3) 0.38878(5) 0.0345(2) Uani 1 1 d . . .
Cu2 Cu 0.80627(3) 0.29176(3) 0.36265(5) 0.0320(2) Uani 1 1 d . . .
Cu3 Cu 0.72799(3) 0.33286(3) 0.39380(5) 0.0361(2) Uani 1 1 d . . .
Cu4 Cu 0.50751(3) 0.04323(3) 0.15210(5) 0.0372(2) Uani 1 1 d . . .
Cu5 Cu 0.48702(3) 0.18785(3) 0.17703(5) 0.02988(19) Uani 1 1 d . . .
Cu6 Cu 0.59565(3) 0.29005(3) 0.17649(5) 0.0321(2) Uani 1 1 d . . .
Br1 Br 0.6667 0.3333 0.28269(9) 0.0478(3) Uani 1 3 d S T P
Na1 Na 0.6667 0.3333 0.0427(3) 0.0488(13) Uani 1 3 d S T P
O1 O 0.75982(18) 0.08102(18) 0.3996(3) 0.0429(13) Uani 1 1 d . . .
C1 C 0.8080(3) 0.1014(3) 0.3874(4) 0.0356(16) Uani 1 1 d . . .
C2 C 0.8290(3) 0.0699(3) 0.3914(5) 0.048(2) Uani 1 1 d . . .
H2 H 0.8086 0.0358 0.4046 0.058 Uiso 1 1 calc R U .
C3 C 0.8797(3) 0.0886(3) 0.3758(5) 0.056(2) Uani 1 1 d . . .
H3 H 0.8934 0.0669 0.3787 0.067 Uiso 1 1 calc R U .
C4 C 0.9102(3) 0.1378(3) 0.3563(5) 0.057(3) Uani 1 1 d . . .
H4 H 0.9442 0.1497 0.3438 0.069 Uiso 1 1 calc R U .
C5 C 0.8905(3) 0.1695(3) 0.3553(5) 0.045(2) Uani 1 1 d . . .
H5 H 0.9117 0.2037 0.3435 0.054 Uiso 1 1 calc R U .
C6 C 0.8400(3) 0.1525(3) 0.3713(4) 0.0373(16) Uani 1 1 d . . .
C7 C 0.8240(2) 0.1894(2) 0.3671(4) 0.0300(14) Uani 1 1 d . . .
H7 H 0.8484 0.2234 0.3578 0.036 Uiso 1 1 calc R U .
N1 N 0.7778(2) 0.1778(2) 0.3756(3) 0.0315(12) Uani 1 1 d . . .
N2 N 0.7661(2) 0.21614(19) 0.3697(3) 0.0329(13) Uani 1 1 d . . .
C8 C 0.7165(3) 0.1961(3) 0.3686(4) 0.0331(15) Uani 1 1 d . . .
O2 O 0.68487(17) 0.14955(16) 0.3694(3) 0.0371(12) Uani 1 1 d . . .
C9 C 0.6981(2) 0.2333(2) 0.3654(4) 0.0349(16) Uani 1 1 d . . .
H9 H 0.6791 0.2279 0.3215 0.042 Uiso 1 1 calc R U .
O3 O 0.74050(16) 0.28207(16) 0.3643(3) 0.0399(13) Uani 1 1 d . . .
C10 C 0.6643(2) 0.2307(2) 0.4258(4) 0.0334(16) Uani 1 1 d . . .
H10 H 0.6782 0.2251 0.4692 0.040 Uiso 1 1 calc R U .
O4 O 0.66527(17) 0.27723(17) 0.4312(3) 0.0405(13) Uani 1 1 d . . .
C11 C 0.6101(3) 0.1864(2) 0.4161(4) 0.0354(16) Uani 1 1 d . . .
O5 O 0.59596(17) 0.14523(17) 0.4431(3) 0.0433(13) Uani 1 1 d . . .
N3 N 0.5838(2) 0.2018(2) 0.3768(3) 0.0330(13) Uani 1 1 d . . .
N4 N 0.53382(19) 0.1678(2) 0.3615(3) 0.0307(12) Uani 1 1 d . . .
C12 C 0.5221(3) 0.1232(2) 0.3432(4) 0.0326(15) Uani 1 1 d . . .
H12 H 0.5482 0.1154 0.3410 0.039 Uiso 1 1 calc R U .
C13 C 0.4717(3) 0.0836(2) 0.3256(4) 0.0328(15) Uani 1 1 d . . .
C14 C 0.4652(3) 0.0354(3) 0.3155(4) 0.0455(19) Uani 1 1 d . . .
H14 H 0.4935 0.0308 0.3177 0.055 Uiso 1 1 calc R U .
C15 C 0.4187(4) -0.0050(3) 0.3024(4) 0.054(2) Uani 1 1 d . . .
H15 H 0.4148 -0.0375 0.2971 0.065 Uiso 1 1 calc R U .
C16 C 0.3780(3) 0.0014(3) 0.2969(5) 0.051(2) Uani 1 1 d . . .
H16 H 0.3458 -0.0266 0.2879 0.061 Uiso 1 1 calc R U .
C17 C 0.3832(3) 0.0475(3) 0.3042(4) 0.048(2) Uani 1 1 d . . .
H17 H 0.3546 0.0513 0.2987 0.057 Uiso 1 1 calc R U .
C18 C 0.4301(3) 0.0902(3) 0.3197(4) 0.0367(16) Uani 1 1 d . . .
O6 O 0.4324(2) 0.1339(2) 0.3256(3) 0.0542(16) Uani 1 1 d . . .
N5 N 0.6574(2) 0.0453(2) 0.3709(3) 0.0371(14) Uani 1 1 d . . .
C19 C 0.6120(3) 0.0386(3) 0.3818(4) 0.0365(16) Uani 1 1 d . . .
H19 H 0.6090 0.0669 0.3935 0.044 Uiso 1 1 calc R U .
C20 C 0.5688(3) -0.0075(3) 0.3771(5) 0.0461(19) Uani 1 1 d . . .
H20 H 0.5372 -0.0108 0.3874 0.055 Uiso 1 1 calc R U .
C21 C 0.5722(3) -0.0486(3) 0.3572(6) 0.058(2) Uani 1 1 d . . .
H21 H 0.5431 -0.0807 0.3530 0.070 Uiso 1 1 calc R U .
C22 C 0.6196(3) -0.0417(3) 0.3435(6) 0.063(3) Uani 1 1 d . . .
H22 H 0.6233 -0.0692 0.3296 0.075 Uiso 1 1 calc R U .
C23 C 0.6607(3) 0.0051(3) 0.3502(5) 0.0448(19) Uani 1 1 d . . .
H23 H 0.6929 0.0096 0.3399 0.054 Uiso 1 1 calc R U .
N6 N 0.7124(2) 0.1189(2) 0.5058(4) 0.0379(14) Uani 1 1 d . . .
C24 C 0.6826(3) 0.1350(3) 0.5313(4) 0.0426(18) Uani 1 1 d . . .
H24 H 0.6586 0.1364 0.5020 0.051 Uiso 1 1 calc R U .
C25 C 0.6856(4) 0.1498(4) 0.5997(5) 0.062(3) Uani 1 1 d . . .
H25 H 0.6649 0.1624 0.6160 0.074 Uiso 1 1 calc R U .
C26 C 0.7189(4) 0.1462(4) 0.6434(6) 0.068(3) Uani 1 1 d . . .
H26 H 0.7211 0.1555 0.6904 0.082 Uiso 1 1 calc R U .
C27 C 0.7491(3) 0.1284(3) 0.6168(5) 0.056(2) Uani 1 1 d . . .
H27 H 0.7721 0.1250 0.6457 0.067 Uiso 1 1 calc R U .
C28 C 0.7453(3) 0.1159(3) 0.5492(5) 0.0433(19) Uani 1 1 d . . .
H28 H 0.7666 0.1046 0.5315 0.052 Uiso 1 1 calc R U .
N7 N 0.8380(3) 0.2961(3) 0.4818(4) 0.0555(19) Uani 1 1 d . . .
C29 C 0.8203(4) 0.2583(3) 0.5266(5) 0.058(2) Uani 1 1 d . . .
H29 H 0.7905 0.2281 0.5150 0.070 Uiso 1 1 calc R U .
C30 C 0.8427(5) 0.2605(4) 0.5885(6) 0.081(4) Uani 1 1 d . . .
H30 H 0.8271 0.2335 0.6201 0.098 Uiso 1 1 calc R U .
C31 C 0.8883(5) 0.3027(4) 0.6044(6) 0.080(3) Uani 1 1 d . . .
H31 H 0.9060 0.3044 0.6452 0.096 Uiso 1 1 calc R U .
C32 C 0.9065(4) 0.3418(4) 0.5586(6) 0.074(3) Uani 1 1 d . . .
H32 H 0.9365 0.3723 0.5687 0.089 Uiso 1 1 calc R U .
C33 C 0.8816(3) 0.3371(3) 0.4980(5) 0.058(2) Uani 1 1 d . . .
H33 H 0.8959 0.3641 0.4662 0.069 Uiso 1 1 calc R U .
O7 O 0.4496(2) -0.01999(18) 0.1349(4) 0.0516(15) Uani 1 1 d . . .
C34 C 0.4035(3) -0.0299(3) 0.1337(4) 0.0437(18) Uani 1 1 d . . .
C35 C 0.3645(3) -0.0806(3) 0.1333(5) 0.052(2) Uani 1 1 d . . .
H35 H 0.3727 -0.1065 0.1350 0.063 Uiso 1 1 calc R U .
C36 C 0.3152(3) -0.0931(3) 0.1305(5) 0.054(2) Uani 1 1 d . . .
H36 H 0.2900 -0.1275 0.1316 0.065 Uiso 1 1 calc R U .
C37 C 0.3012(3) -0.0575(3) 0.1263(4) 0.051(2) Uani 1 1 d . . .
H37 H 0.2667 -0.0671 0.1233 0.061 Uiso 1 1 calc R U .
C38 C 0.3377(3) -0.0077(3) 0.1263(4) 0.0445(19) Uani 1 1 d . . .
H38 H 0.3281 0.0172 0.1229 0.053 Uiso 1 1 calc R U .
C39 C 0.3884(3) 0.0071(3) 0.1310(4) 0.0371(16) Uani 1 1 d . . .
C40 C 0.4224(2) 0.0598(2) 0.1399(4) 0.0323(15) Uani 1 1 d . . .
H40 H 0.4094 0.0819 0.1365 0.039 Uiso 1 1 calc R U .
N8 N 0.4699(2) 0.0788(2) 0.1524(3) 0.0329(13) Uani 1 1 d . . .
N9 N 0.49980(19) 0.13005(19) 0.1641(3) 0.0309(12) Uani 1 1 d . . .
C41 C 0.5464(2) 0.1409(2) 0.1803(4) 0.0289(14) Uani 1 1 d . . .
O8 O 0.56110(17) 0.10886(16) 0.1826(3) 0.0348(11) Uani 1 1 d . . .
C42 C 0.5830(2) 0.1950(2) 0.1940(4) 0.0301(15) Uani 1 1 d . . .
H42 H 0.6006 0.1979 0.2385 0.036 Uiso 1 1 calc R U .
O9 O 0.55650(15) 0.22128(15) 0.1994(3) 0.0332(11) Uani 1 1 d . . .
C43 C 0.6228(2) 0.2191(2) 0.1360(4) 0.0311(15) Uani 1 1 d . . .
H43 H 0.6055 0.2065 0.0908 0.037 Uiso 1 1 calc R U .
O10 O 0.64345(15) 0.27205(15) 0.1380(3) 0.0325(11) Uani 1 1 d . . .
C44 C 0.6649(2) 0.2059(2) 0.1414(4) 0.0353(17) Uani 1 1 d . . .
O11 O 0.66332(18) 0.17000(18) 0.1113(3) 0.0415(13) Uani 1 1 d . . .
N10 N 0.70197(19) 0.23925(19) 0.1826(3) 0.0308(13) Uani 1 1 d . . .
N11 N 0.74637(19) 0.2363(2) 0.1863(3) 0.0326(13) Uani 1 1 d . . .
C45 C 0.7419(3) 0.1936(3) 0.2002(4) 0.0334(15) Uani 1 1 d . . .
H45 H 0.7098 0.1675 0.2140 0.040 Uiso 1 1 calc R U .
C46 C 0.7817(3) 0.1822(3) 0.1966(4) 0.0339(15) Uani 1 1 d . . .
C47 C 0.7709(3) 0.1339(3) 0.2159(4) 0.0377(16) Uani 1 1 d . . .
H47 H 0.7390 0.1115 0.2349 0.045 Uiso 1 1 calc R U .
C48 C 0.8055(3) 0.1179(3) 0.2082(5) 0.050(2) Uani 1 1 d . . .
H48 H 0.7977 0.0854 0.2229 0.060 Uiso 1 1 calc R U .
C49 C 0.8517(3) 0.1500(3) 0.1785(5) 0.049(2) Uani 1 1 d . . .
H49 H 0.8750 0.1389 0.1704 0.059 Uiso 1 1 calc R U .
C50 C 0.8635(3) 0.1982(3) 0.1609(5) 0.0434(19) Uani 1 1 d . . .
H50 H 0.8955 0.2200 0.1415 0.052 Uiso 1 1 calc R U .
C51 C 0.8297(3) 0.2161(3) 0.1707(4) 0.0343(16) Uani 1 1 d . . .
O12 O 0.84379(17) 0.26241(18) 0.1524(3) 0.0389(12) Uani 1 1 d . . .
N12 N 0.5504(2) 0.0112(2) 0.1670(3) 0.0393(14) Uani 1 1 d . . .
C52 C 0.5301(4) -0.0385(3) 0.1651(5) 0.052(2) Uani 1 1 d . . .
H52 H 0.4947 -0.0588 0.1614 0.062 Uiso 1 1 calc R U .
C53 C 0.5590(4) -0.0616(4) 0.1684(6) 0.065(3) Uani 1 1 d . . .
H53 H 0.5434 -0.0972 0.1689 0.078 Uiso 1 1 calc R U .
C54 C 0.6102(5) -0.0325(4) 0.1708(6) 0.074(3) Uani 1 1 d . . .
H54 H 0.6307 -0.0474 0.1702 0.089 Uiso 1 1 calc R U .
C55 C 0.6316(4) 0.0196(4) 0.1742(6) 0.068(3) Uani 1 1 d . . .
H55 H 0.6669 0.0406 0.1782 0.082 Uiso 1 1 calc R U .
C56 C 0.6006(3) 0.0399(3) 0.1715(5) 0.056(2) Uani 1 1 d . . .
H56 H 0.6152 0.0754 0.1729 0.067 Uiso 1 1 calc R U .
N13 N 0.5287(3) 0.0626(2) 0.0354(3) 0.0431(15) Uani 1 1 d . . .
C57 C 0.4914(4) 0.0408(4) -0.0112(6) 0.062(3) Uani 1 1 d . . .
H57 H 0.4590 0.0176 0.0056 0.075 Uiso 1 1 calc R U .
C58 C 0.4962(4) 0.0490(4) -0.0797(6) 0.070(3) Uani 1 1 d . . .
H58 H 0.4683 0.0320 -0.1096 0.084 Uiso 1 1 calc R U .
C59 C 0.5429(5) 0.0829(4) -0.1044(6) 0.071(3) Uani 1 1 d . . .
H59 H 0.5485 0.0898 -0.1522 0.085 Uiso 1 1 calc R U .
C60 C 0.5810(4) 0.1064(4) -0.0585(6) 0.067(3) Uani 1 1 d . . .
H60 H 0.6134 0.1307 -0.0741 0.081 Uiso 1 1 calc R U .
C61 C 0.5730(3) 0.0953(3) 0.0106(5) 0.049(2) Uani 1 1 d . . .
H61 H 0.6004 0.1118 0.0414 0.059 Uiso 1 1 calc R U .
O13 O 0.5902(3) 0.2712(4) -0.0030(5) 0.100(3) Uani 1 1 d . . .
C62 C 0.5502(5) 0.2659(5) 0.0041(7) 0.089(4) Uani 1 1 d . . .
H62 H 0.5486 0.2952 0.0150 0.106 Uiso 1 1 calc R U .
N14 N 0.5049(4) 0.2217(4) -0.0017(5) 0.079(3) Uani 1 1 d . . .
C63 C 0.5005(6) 0.1755(5) -0.0152(8) 0.099(4) Uani 1 1 d . . .
H63A H 0.4649 0.1497 -0.0170 0.148 Uiso 1 1 calc R U .
H63B H 0.5163 0.1768 -0.0594 0.148 Uiso 1 1 calc R U .
H63C H 0.5171 0.1672 0.0213 0.148 Uiso 1 1 calc R U .
C64 C 0.4601(5) 0.2239(5) 0.0026(7) 0.096(4) Uani 1 1 d . . .
H64A H 0.4312 0.1901 -0.0023 0.143 Uiso 1 1 calc R U .
H64B H 0.4586 0.2378 0.0473 0.143 Uiso 1 1 calc R U .
H64C H 0.4596 0.2454 -0.0342 0.143 Uiso 1 1 calc R U .
O14 O 0.7971(7) 0.4905(8) 0.8250(15) 0.285(13) Uani 1 1 d D . .
C65 C 0.7502(8) 0.4702(12) 0.829(2) 0.33(2) Uani 1 1 d D U .
H65 H 0.7378 0.4573 0.8737 0.392 Uiso 1 1 calc R U .
N15 N 0.7128(10) 0.4625(13) 0.7840(19) 0.53(5) Uani 1 1 d D . .
C66 C 0.6599(9) 0.4352(16) 0.807(2) 0.36(3) Uani 1 1 d D . .
H66A H 0.6380 0.4328 0.7690 0.543 Uiso 1 1 calc R U .
H66B H 0.6512 0.4014 0.8221 0.543 Uiso 1 1 calc R U .
H66C H 0.6556 0.4533 0.8455 0.543 Uiso 1 1 calc R U .
C67 C 0.723(2) 0.477(3) 0.711(2) 0.64(7) Uani 1 1 d D U .
H67A H 0.6910 0.4682 0.6876 0.964 Uiso 1 1 calc R U .
H67B H 0.7457 0.5131 0.7071 0.964 Uiso 1 1 calc R U .
H67C H 0.7378 0.4590 0.6889 0.964 Uiso 1 1 calc R U .
O15 O 0.6695(11) 0.4277(11) 0.5907(16) 0.362(15) Uani 1 1 d . U .
H151 H 0.6987 0.4411 0.5813 0.544 Uiso 1 1 d R U .
H152 H 0.6753 0.4042 0.6004 0.544 Uiso 1 1 d R U .
O16 O 0.5932(12) 0.3345(13) 0.6466(19) 0.384(16) Uani 1 1 d . U .
H161 H 0.6077 0.3632 0.6622 0.576 Uiso 1 1 d R U .
H162 H 0.5969 0.3463 0.6064 0.576 Uiso 1 1 d R U .

loop_
_atom_site_aniso_label
_atom_site_aniso_U_11
_atom_site_aniso_U_22
_atom_site_aniso_U_33
_atom_site_aniso_U_23
_atom_site_aniso_U_13
_atom_site_aniso_U_12
Cu1 0.0295(4) 0.0227(4) 0.0515(6) -0.0011(4) 0.0006(4) 0.0131(3)
Cu2 0.0246(4) 0.0224(4) 0.0479(5) 0.0002(4) 0.0042(4) 0.0110(3)
Cu3 0.0213(4) 0.0203(4) 0.0655(6) 0.0007(4) -0.0011(4) 0.0095(3)
Cu4 0.0351(5) 0.0221(4) 0.0519(6) -0.0059(4) -0.0006(4) 0.0126(4)
Cu5 0.0191(4) 0.0220(4) 0.0462(5) -0.0027(3) -0.0022(3) 0.0085(3)
Cu6 0.0189(4) 0.0190(4) 0.0587(6) -0.0019(4) -0.0009(4) 0.0096(3)
Br1 0.0353(4) 0.0353(4) 0.0727(10) 0.000 0.000 0.0177(2)
Na1 0.0430(18) 0.0430(18) 0.060(4) 0.000 0.000 0.0215(9)
O1 0.035(3) 0.029(2) 0.068(4) 0.004(2) 0.007(3) 0.019(2)
C1 0.038(4) 0.030(3) 0.041(4) -0.005(3) 0.004(3) 0.018(3)
C2 0.045(4) 0.031(4) 0.071(6) -0.016(4) -0.001(4) 0.022(3)
C3 0.044(4) 0.042(4) 0.090(7) -0.025(5) -0.010(4) 0.028(4)
C4 0.028(4) 0.049(5) 0.095(8) -0.031(5) -0.004(4) 0.019(4)
C5 0.026(3) 0.033(4) 0.071(6) -0.017(4) -0.007(4) 0.011(3)
C6 0.036(4) 0.026(3) 0.046(5) -0.011(3) -0.002(3) 0.013(3)
C7 0.024(3) 0.027(3) 0.037(4) -0.005(3) -0.002(3) 0.011(3)
N1 0.031(3) 0.027(3) 0.038(4) -0.006(2) -0.005(2) 0.015(2)
N2 0.029(3) 0.022(3) 0.049(4) 0.002(2) -0.001(3) 0.013(2)
C8 0.035(4) 0.031(3) 0.036(4) -0.004(3) -0.006(3) 0.018(3)
O2 0.025(2) 0.021(2) 0.061(4) 0.002(2) 0.000(2) 0.0080(19)
C9 0.022(3) 0.020(3) 0.057(5) 0.005(3) -0.001(3) 0.007(3)
O3 0.022(2) 0.019(2) 0.077(4) 0.004(2) 0.000(2) 0.0092(19)
C10 0.021(3) 0.023(3) 0.055(5) 0.004(3) -0.004(3) 0.011(3)
O4 0.025(2) 0.022(2) 0.074(4) 0.004(2) 0.005(2) 0.0118(19)
C11 0.029(3) 0.022(3) 0.055(5) 0.003(3) 0.000(3) 0.013(3)
O5 0.029(2) 0.023(2) 0.072(4) 0.009(2) -0.005(2) 0.009(2)
N3 0.023(3) 0.022(3) 0.053(4) 0.000(2) 0.000(3) 0.011(2)
N4 0.020(3) 0.028(3) 0.043(4) 0.003(2) -0.001(2) 0.011(2)
C12 0.035(4) 0.031(3) 0.037(4) 0.000(3) -0.001(3) 0.020(3)
C13 0.034(3) 0.028(3) 0.031(4) -0.001(3) -0.008(3) 0.012(3)
C14 0.048(4) 0.031(4) 0.054(5) -0.001(3) -0.016(4) 0.018(3)
C15 0.072(6) 0.026(4) 0.048(5) -0.003(3) -0.018(4) 0.013(4)
C16 0.046(5) 0.031(4) 0.053(5) -0.007(4) -0.010(4) 0.002(3)
C17 0.032(4) 0.047(4) 0.053(5) -0.016(4) -0.006(4) 0.011(3)
C18 0.039(4) 0.034(4) 0.036(4) -0.009(3) -0.002(3) 0.017(3)
O6 0.040(3) 0.043(3) 0.086(5) -0.031(3) -0.024(3) 0.025(3)
N5 0.040(3) 0.032(3) 0.042(4) -0.002(3) 0.001(3) 0.020(3)
C19 0.038(4) 0.025(3) 0.044(5) 0.000(3) 0.007(3) 0.014(3)
C20 0.036(4) 0.040(4) 0.051(5) 0.000(4) -0.001(4) 0.010(3)
C21 0.040(4) 0.026(4) 0.093(8) -0.017(4) -0.007(4) 0.005(3)
C22 0.055(5) 0.033(4) 0.097(8) -0.020(5) 0.000(5) 0.020(4)
C23 0.041(4) 0.026(3) 0.065(6) -0.014(3) -0.005(4) 0.015(3)
N6 0.027(3) 0.029(3) 0.055(4) 0.004(3) 0.002(3) 0.013(2)
C24 0.036(4) 0.041(4) 0.050(5) 0.013(4) 0.010(3) 0.018(3)
C25 0.066(6) 0.091(7) 0.046(6) 0.018(5) 0.026(5) 0.052(6)
C26 0.060(6) 0.092(8) 0.049(6) 0.004(5) 0.006(5) 0.036(6)
C27 0.048(5) 0.050(5) 0.058(6) 0.019(4) 0.001(4) 0.015(4)
C28 0.038(4) 0.032(4) 0.058(6) 0.002(4) -0.001(4) 0.017(3)
N7 0.046(4) 0.040(4) 0.062(5) 0.010(3) 0.002(4) 0.008(3)
C29 0.054(5) 0.032(4) 0.067(7) -0.002(4) -0.003(5) 0.005(4)
C30 0.097(9) 0.046(5) 0.070(8) 0.011(5) 0.002(7) 0.013(6)
C31 0.100(9) 0.069(7) 0.049(6) 0.002(5) -0.017(6) 0.026(7)
C32 0.084(7) 0.042(5) 0.061(7) 0.003(5) -0.007(6) 0.005(5)
C33 0.058(5) 0.038(4) 0.051(6) -0.004(4) -0.007(4) 0.004(4)
O7 0.044(3) 0.023(2) 0.081(5) -0.012(3) -0.009(3) 0.012(2)
C34 0.044(4) 0.026(3) 0.048(5) -0.009(3) -0.006(4) 0.008(3)
C35 0.060(5) 0.027(4) 0.058(6) -0.007(4) -0.003(4) 0.013(4)
C36 0.053(5) 0.028(4) 0.055(6) -0.006(4) -0.009(4) -0.001(4)
C37 0.038(4) 0.040(4) 0.049(5) 0.001(4) -0.005(4) 0.000(3)
C38 0.039(4) 0.038(4) 0.040(5) 0.003(3) -0.007(3) 0.006(3)
C39 0.030(3) 0.033(4) 0.037(4) -0.002(3) -0.005(3) 0.007(3)
C40 0.030(3) 0.024(3) 0.040(4) -0.002(3) -0.001(3) 0.011(3)
N8 0.028(3) 0.019(3) 0.045(4) 0.000(2) 0.003(3) 0.007(2)
N9 0.023(3) 0.020(3) 0.043(4) -0.006(2) 0.001(2) 0.006(2)
C41 0.024(3) 0.023(3) 0.037(4) -0.002(3) 0.002(3) 0.010(3)
O8 0.031(2) 0.022(2) 0.053(3) -0.003(2) 0.000(2) 0.0141(19)
C42 0.020(3) 0.021(3) 0.050(5) -0.003(3) -0.006(3) 0.011(2)
O9 0.019(2) 0.021(2) 0.060(3) -0.003(2) 0.001(2) 0.0098(17)
C43 0.024(3) 0.020(3) 0.048(5) 0.001(3) 0.001(3) 0.011(2)
O10 0.019(2) 0.015(2) 0.062(3) 0.002(2) 0.003(2) 0.0075(17)
C44 0.025(3) 0.020(3) 0.059(5) 0.000(3) 0.008(3) 0.010(3)
O11 0.034(3) 0.030(2) 0.065(4) -0.010(2) 0.001(2) 0.019(2)
N10 0.023(3) 0.018(2) 0.053(4) 0.004(2) 0.005(2) 0.011(2)
N11 0.021(3) 0.029(3) 0.054(4) -0.001(3) 0.000(2) 0.017(2)
C45 0.033(3) 0.028(3) 0.041(4) 0.000(3) 0.003(3) 0.016(3)
C46 0.040(4) 0.029(3) 0.042(4) -0.008(3) -0.010(3) 0.024(3)
C47 0.045(4) 0.033(4) 0.041(4) -0.008(3) -0.007(3) 0.024(3)
C48 0.067(6) 0.038(4) 0.062(6) -0.010(4) -0.016(4) 0.038(4)
C49 0.050(5) 0.052(5) 0.065(6) -0.019(4) -0.020(4) 0.041(4)
C50 0.034(4) 0.041(4) 0.063(6) -0.018(4) -0.008(3) 0.024(3)
C51 0.030(3) 0.037(4) 0.044(4) -0.011(3) -0.010(3) 0.023(3)
O12 0.028(2) 0.030(2) 0.063(4) -0.007(2) 0.001(2) 0.018(2)
N12 0.049(4) 0.029(3) 0.044(4) -0.006(3) -0.005(3) 0.023(3)
C52 0.070(6) 0.044(4) 0.052(5) -0.007(4) -0.007(4) 0.037(4)
C53 0.095(8) 0.047(5) 0.074(7) -0.016(5) -0.018(6) 0.051(6)
C54 0.106(9) 0.066(6) 0.084(8) -0.014(6) -0.023(7) 0.069(7)
C55 0.068(6) 0.056(5) 0.096(9) -0.008(5) -0.005(6) 0.042(5)
C56 0.056(5) 0.044(4) 0.082(7) -0.012(4) -0.012(5) 0.035(4)
N13 0.051(4) 0.051(4) 0.037(4) -0.009(3) -0.006(3) 0.033(3)
C57 0.050(5) 0.072(6) 0.066(7) -0.012(5) 0.002(5) 0.031(5)
C58 0.075(7) 0.089(8) 0.052(7) -0.012(5) -0.021(5) 0.046(6)
C59 0.092(8) 0.081(7) 0.050(6) 0.001(5) 0.001(6) 0.051(7)
C60 0.070(7) 0.065(6) 0.065(7) 0.004(5) 0.002(5) 0.032(5)
C61 0.051(5) 0.051(5) 0.049(5) -0.003(4) -0.003(4) 0.028(4)
O13 0.075(6) 0.120(8) 0.102(7) -0.034(6) -0.028(5) 0.046(5)
C62 0.104(10) 0.088(9) 0.091(10) -0.031(7) -0.024(8) 0.061(8)
N14 0.070(6) 0.082(6) 0.082(7) -0.017(5) -0.017(5) 0.036(5)
C63 0.123(11) 0.083(8) 0.112(11) -0.034(8) -0.041(9) 0.068(9)
C64 0.090(9) 0.109(10) 0.101(11) -0.005(8) -0.018(7) 0.061(8)
O14 0.126(14) 0.25(2) 0.45(4) -0.05(2) -0.019(18) 0.074(14)
C65 0.32(3) 0.33(3) 0.32(3) 0.000(12) 0.002(12) 0.156(16)
N15 0.38(6) 0.67(10) 0.67(11) -0.39(9) -0.29(7) 0.35(7)
C66 0.17(3) 0.40(6) 0.50(8) -0.11(5) -0.13(4) 0.14(4)
C67 0.65(8) 0.64(8) 0.66(8) 0.00(2) 0.02(2) 0.34(4)
O15 0.39(2) 0.30(2) 0.38(2) -0.055(18) 0.063(19) 0.164(18)
O16 0.34(2) 0.42(3) 0.44(3) 0.036(19) -0.064(19) 0.23(2)

loop_
_atom_type_symbol
_atom_type_description
_atom_type_scat_dispersion_real
_atom_type_scat_dispersion_imag
_atom_type_scat_source
C C 0.0033 0.0016 'International Tables Vol C Tables 4.2.6.8 and 6.1.1.4'
H H 0.0000 0.0000 'International Tables Vol C Tables 4.2.6.8 and 6.1.1.4'
Br Br -0.2901 2.4595 'International Tables Vol C Tables 4.2.6.8 and 6.1.1.4'
Cu Cu 0.3201 1.2651 'International Tables Vol C Tables 4.2.6.8 and 6.1.1.4'
N N 0.0061 0.0033 'International Tables Vol C Tables 4.2.6.8 and 6.1.1.4'
Na Na 0.0362 0.0249 'International Tables Vol C Tables 4.2.6.8 and 6.1.1.4'
O O 0.0106 0.0060 'International Tables Vol C Tables 4.2.6.8 and 6.1.1.4'

loop_
_geom_angle_atom_site_label_1
_geom_angle_atom_site_label_2
_geom_angle_atom_site_label_3
_geom_angle
_geom_angle_site_symmetry_1
_geom_angle_site_symmetry_3
O1 Cu1 N1 92.9(2) . .
O1 Cu1 O2 172.7(2) . .
N1 Cu1 O2 80.9(2) . .
O1 Cu1 N5 92.4(2) . .
N1 Cu1 N5 162.1(3) . .
O2 Cu1 N5 92.4(2) . .
O1 Cu1 N6 93.4(2) . .
N1 Cu1 N6 96.5(2) . .
O2 Cu1 N6 91.3(2) . .
N5 Cu1 N6 100.2(2) . .
O6 Cu2 O3 158.5(3) 2_655 .
O6 Cu2 N4 93.4(2) 2_655 2_655
O3 Cu2 N4 88.0(2) . 2_655
O6 Cu2 N2 98.8(2) 2_655 .
O3 Cu2 N2 80.0(2) . .
N4 Cu2 N2 167.6(2) 2_655 .
O6 Cu2 N7 90.8(3) 2_655 .
O3 Cu2 N7 110.6(3) . .
N4 Cu2 N7 91.6(2) 2_655 .
N2 Cu2 N7 89.8(2) . .
O3 Cu3 O4 172.6(2) . 2_655
O3 Cu3 N3 89.1(2) . 2_655
O4 Cu3 N3 85.9(2) 2_655 2_655
O3 Cu3 O4 84.8(2) . .
O4 Cu3 O4 98.6(3) 2_655 .
N3 Cu3 O4 164.0(2) 2_655 .
O3 Cu3 Br1 100.53(17) . .
O4 Cu3 Br1 86.30(16) 2_655 .
N3 Cu3 Br1 110.16(19) 2_655 .
O4 Cu3 Br1 85.52(16) . .
O7 Cu4 N8 93.5(2) . .
O7 Cu4 O8 170.7(3) . .
N8 Cu4 O8 81.3(2) . .
O7 Cu4 N12 91.9(2) . .
N8 Cu4 N12 170.7(3) . .
O8 Cu4 N12 92.3(2) . .
O7 Cu4 N13 95.1(3) . .
N8 Cu4 N13 91.6(2) . .
O8 Cu4 N13 92.7(2) . .
N12 Cu4 N13 95.5(2) . .
O12 Cu5 O9 178.1(2) 3_665 .
O12 Cu5 N11 91.1(2) 3_665 3_665
O9 Cu5 N11 87.8(2) . 3_665
O12 Cu5 N9 99.9(2) 3_665 .
O9 Cu5 N9 81.00(19) . .
N11 Cu5 N9 167.9(2) 3_665 .
O9 Cu6 O10 169.6(2) . 3_665
O9 Cu6 N10 90.9(2) . 3_665
O10 Cu6 N10 85.3(2) 3_665 3_665
O9 Cu6 O10 85.54(18) . .
O10 Cu6 O10 94.6(3) 3_665 .
N10 Cu6 O10 159.1(2) 3_665 .
O9 Cu6 Br1 105.44(16) . .
O10 Cu6 Br1 84.90(15) 3_665 .
N10 Cu6 Br1 116.45(18) 3_665 .
O10 Cu6 Br1 84.25(15) . .
O9 Cu6 Na1 124.94(16) . .
O10 Cu6 Na1 50.12(15) 3_665 .
N10 Cu6 Na1 118.52(19) 3_665 .
O10 Cu6 Na1 50.17(14) . .
Br1 Cu6 Na1 101.05(7) . .
Cu6 Br1 Cu6 71.96(5) 2_655 .
Cu6 Br1 Cu6 71.96(5) 2_655 3_665
Cu6 Br1 Cu6 71.96(5) . 3_665
Cu6 Br1 Cu3 98.01(3) 2_655 .
Cu6 Br1 Cu3 155.08(2) . .
Cu6 Br1 Cu3 127.71(2) 3_665 .
Cu6 Br1 Cu3 127.71(2) 2_655 3_665
Cu6 Br1 Cu3 98.01(3) . 3_665
Cu6 Br1 Cu3 155.07(2) 3_665 3_665
Cu3 Br1 Cu3 69.61(4) . 3_665
Cu6 Br1 Cu3 155.07(2) 2_655 2_655
Cu6 Br1 Cu3 127.71(2) . 2_655
Cu6 Br1 Cu3 98.01(3) 3_665 2_655
Cu3 Br1 Cu3 69.60(4) . 2_655
Cu3 Br1 Cu3 69.60(4) 3_665 2_655
O13 Na1 O13 106.5(3) . 2_655
O13 Na1 O13 106.5(3) . 3_665
O13 Na1 O13 106.5(3) 2_655 3_665
O13 Na1 O10 152.3(4) . 2_655
O13 Na1 O10 82.7(3) 2_655 2_655
O13 Na1 O10 95.3(3) 3_665 2_655
O13 Na1 O10 95.3(3) . 3_665
O13 Na1 O10 152.3(4) 2_655 3_665
O13 Na1 O10 82.7(3) 3_665 3_665
O10 Na1 O10 70.3(2) 2_655 3_665
O13 Na1 O10 82.7(3) . .
O13 Na1 O10 95.3(3) 2_655 .
O13 Na1 O10 152.3(4) 3_665 .
O10 Na1 O10 70.3(2) 2_655 .
O10 Na1 O10 70.3(2) 3_665 .
O13 Na1 Cu6 76.9(3) . .
O13 Na1 Cu6 132.6(3) 2_655 .
O13 Na1 Cu6 118.0(3) 3_665 .
O10 Na1 Cu6 77.90(19) 2_655 .
O10 Na1 Cu6 36.53(12) 3_665 .
O10 Na1 Cu6 37.39(12) . .
O13 Na1 Cu6 118.0(3) . 2_655
O13 Na1 Cu6 76.9(3) 2_655 2_655
O13 Na1 Cu6 132.6(3) 3_665 2_655
O10 Na1 Cu6 37.39(12) 2_655 2_655
O10 Na1 Cu6 77.90(19) 3_665 2_655
O10 Na1 Cu6 36.53(12) . 2_655
Cu6 Na1 Cu6 61.58(11) . 2_655
O13 Na1 Cu6 132.6(3) . 3_665
O13 Na1 Cu6 118.0(3) 2_655 3_665
O13 Na1 Cu6 76.9(3) 3_665 3_665
O10 Na1 Cu6 36.53(12) 2_655 3_665
O10 Na1 Cu6 37.39(12) 3_665 3_665
O10 Na1 Cu6 77.90(19) . 3_665
Cu6 Na1 Cu6 61.58(11) . 3_665
Cu6 Na1 Cu6 61.58(11) 2_655 3_665
C1 O1 Cu1 126.9(5) . .
O1 C1 C6 124.5(6) . .
O1 C1 C2 117.2(6) . .
C6 C1 C2 118.2(7) . .
C3 C2 C1 120.3(8) . .
C3 C2 H2 119.8 . .
C1 C2 H2 119.8 . .
C4 C3 C2 121.2(8) . .
C4 C3 H3 119.4 . .
C2 C3 H3 119.4 . .
C3 C4 C5 118.8(7) . .
C3 C4 H4 120.6 . .
C5 C4 H4 120.6 . .
C4 C5 C6 122.0(7) . .
C4 C5 H5 119.0 . .
C6 C5 H5 119.0 . .
C5 C6 C1 119.3(7) . .
C5 C6 C7 116.3(6) . .
C1 C6 C7 124.4(7) . .
N1 C7 C6 122.3(6) . .
N1 C7 H7 118.9 . .
C6 C7 H7 118.9 . .
C7 N1 N2 117.9(6) . .
C7 N1 Cu1 128.0(5) . .
N2 N1 Cu1 113.9(4) . .
C8 N2 N1 109.2(5) . .
C8 N2 Cu2 115.7(4) . .
N1 N2 Cu2 135.0(4) . .
O2 C8 N2 125.4(6) . .
O2 C8 C9 119.4(6) . .
N2 C8 C9 115.2(6) . .
C8 O2 Cu1 109.4(4) . .
O3 C9 C8 108.0(5) . .
O3 C9 C10 107.9(6) . .
C8 C9 C10 115.2(6) . .
O3 C9 H9 108.5 . .
C8 C9 H9 108.5 . .
C10 C9 H9 108.5 . .
C9 O3 Cu3 114.5(4) . .
C9 O3 Cu2 121.0(4) . .
Cu3 O3 Cu2 121.5(2) . .
O4 C10 C9 109.2(5) . .
O4 C10 C11 111.6(5) . .
C9 C10 C11 110.6(6) . .
O4 C10 H10 108.4 . .
C9 C10 H10 108.4 . .
C11 C10 H10 108.4 . .
C10 O4 Cu3 110.8(4) . 3_665
C10 O4 Cu3 111.5(4) . .
Cu3 O4 Cu3 114.7(3) 3_665 .
O5 C11 N3 129.1(6) . .
O5 C11 C10 121.7(6) . .
N3 C11 C10 109.1(5) . .
C11 N3 N4 119.0(5) . .
C11 N3 Cu3 111.4(5) . 3_665
N4 N3 Cu3 120.0(4) . 3_665
C12 N4 N3 118.6(5) . .
C12 N4 Cu2 124.0(5) . 3_665
N3 N4 Cu2 117.2(4) . 3_665
N4 C12 C13 125.0(6) . .
N4 C12 H12 117.5 . .
C13 C12 H12 117.5 . .
C18 C13 C14 119.0(6) . .
C18 C13 C12 124.5(6) . .
C14 C13 C12 116.5(6) . .
C15 C14 C13 121.1(8) . .
C15 C14 H14 119.4 . .
C13 C14 H14 119.4 . .
C16 C15 C14 119.9(8) . .
C16 C15 H15 120.1 . .
C14 C15 H15 120.1 . .
C17 C16 C15 120.5(7) . .
C17 C16 H16 119.8 . .
C15 C16 H16 119.8 . .
C16 C17 C18 122.0(8) . .
C16 C17 H17 119.0 . .
C18 C17 H17 119.0 . .
O6 C18 C13 123.8(6) . .
O6 C18 C17 118.6(7) . .
C13 C18 C17 117.6(7) . .
C18 O6 Cu2 127.4(5) . 3_665
C19 N5 C23 117.5(6) . .
C19 N5 Cu1 121.8(5) . .
C23 N5 Cu1 120.6(5) . .
N5 C19 C20 123.3(7) . .
N5 C19 H19 118.4 . .
C20 C19 H19 118.4 . .
C21 C20 C19 119.2(8) . .
C21 C20 H20 120.4 . .
C19 C20 H20 120.4 . .
C20 C21 C22 118.0(7) . .
C20 C21 H21 121.0 . .
C22 C21 H21 121.0 . .
C23 C22 C21 119.3(8) . .
C23 C22 H22 120.4 . .
C21 C22 H22 120.4 . .
N5 C23 C22 122.5(8) . .
N5 C23 H23 118.7 . .
C22 C23 H23 118.7 . .
C24 N6 C28 117.8(7) . .
C24 N6 Cu1 121.4(5) . .
C28 N6 Cu1 119.7(5) . .
N6 C24 C25 122.0(8) . .
N6 C24 H24 119.0 . .
C25 C24 H24 119.0 . .
C26 C25 C24 119.6(9) . .
C26 C25 H25 120.2 . .
C24 C25 H25 120.2 . .
C25 C26 C27 118.1(10) . .
C25 C26 H26 120.9 . .
C27 C26 H26 120.9 . .
C28 C27 C26 119.3(9) . .
C28 C27 H27 120.4 . .
C26 C27 H27 120.4 . .
N6 C28 C27 123.2(8) . .
N6 C28 H28 118.4 . .
C27 C28 H28 118.4 . .
C29 N7 C33 116.5(8) . .
C29 N7 Cu2 125.7(6) . .
C33 N7 Cu2 116.8(6) . .
N7 C29 C30 123.7(8) . .
N7 C29 H29 118.2 . .
C30 C29 H29 118.2 . .
C29 C30 C31 119.4(10) . .
C29 C30 H30 120.3 . .
C31 C30 H30 120.3 . .
C32 C31 C30 117.0(10) . .
C32 C31 H31 121.5 . .
C30 C31 H31 121.5 . .
C33 C32 C31 120.1(9) . .
C33 C32 H32 119.9 . .
C31 C32 H32 119.9 . .
N7 C33 C32 123.1(9) . .
N7 C33 H33 118.5 . .
C32 C33 H33 118.5 . .
C34 O7 Cu4 127.0(5) . .
O7 C34 C35 119.1(8) . .
O7 C34 C39 124.5(6) . .
C35 C34 C39 116.3(7) . .
C36 C35 C34 121.4(8) . .
C36 C35 H35 119.3 . .
C34 C35 H35 119.3 . .
C37 C36 C35 122.0(7) . .
C37 C36 H36 119.0 . .
C35 C36 H36 119.0 . .
C36 C37 C38 118.9(8) . .
C36 C37 H37 120.6 . .
C38 C37 H37 120.6 . .
C37 C38 C39 121.5(8) . .
C37 C38 H38 119.3 . .
C39 C38 H38 119.3 . .
C38 C39 C34 119.9(7) . .
C38 C39 C40 116.2(7) . .
C34 C39 C40 123.6(6) . .
N8 C40 C39 123.5(6) . .
N8 C40 H40 118.2 . .
C39 C40 H40 118.2 . .
C40 N8 N9 120.0(6) . .
C40 N8 Cu4 126.6(5) . .
N9 N8 Cu4 113.3(4) . .
C41 N9 N8 109.8(5) . .
C41 N9 Cu5 114.1(4) . .
N8 N9 Cu5 135.2(4) . .
O8 C41 N9 124.6(6) . .
O8 C41 C42 119.6(6) . .
N9 C41 C42 115.8(5) . .
C41 O8 Cu4 110.3(4) . .
O9 C42 C41 108.8(5) . .
O9 C42 C43 108.9(5) . .
C41 C42 C43 112.1(6) . .
O9 C42 H42 109.0 . .
C41 C42 H42 109.0 . .
C43 C42 H42 109.0 . .
C42 O9 Cu6 113.3(4) . .
C42 O9 Cu5 119.3(4) . .
Cu6 O9 Cu5 117.8(2) . .
O10 C43 C44 110.3(5) . .
O10 C43 C42 108.7(5) . .
C44 C43 C42 112.8(6) . .
O10 C43 H43 108.3 . .
C44 C43 H43 108.3 . .
C42 C43 H43 108.3 . .
C43 O10 Cu6 111.8(4) . 2_655
C43 O10 Cu6 111.4(4) . .
Cu6 O10 Cu6 116.5(2) 2_655 .
C43 O10 Na1 130.1(5) . .
Cu6 O10 Na1 93.35(17) 2_655 .
Cu6 O10 Na1 92.44(17) . .
O11 C44 N10 127.2(6) . .
O11 C44 C43 122.8(6) . .
N10 C44 C43 110.0(5) . .
C44 N10 N11 117.2(5) . .
C44 N10 Cu6 112.2(4) . 2_655
N11 N10 Cu6 117.0(4) . 2_655
C45 N11 N10 117.7(6) . .
C45 N11 Cu5 123.5(5) . 2_655
N10 N11 Cu5 118.6(4) . 2_655
N11 C45 C46 125.1(6) . .
N11 C45 H45 117.4 . .
C46 C45 H45 117.4 . .
C47 C46 C51 119.1(6) . .
C47 C46 C45 118.0(7) . .
C51 C46 C45 122.8(6) . .
C48 C47 C46 122.1(8) . .
C48 C47 H47 119.0 . .
C46 C47 H47 119.0 . .
C47 C48 C49 119.1(7) . .
C47 C48 H48 120.5 . .
C49 C48 H48 120.5 . .
C50 C49 C48 119.7(7) . .
C50 C49 H49 120.2 . .
C48 C49 H49 120.2 . .
C49 C50 C51 122.3(8) . .
C49 C50 H50 118.8 . .
C51 C50 H50 118.8 . .
O12 C51 C46 123.8(6) . .
O12 C51 C50 118.6(7) . .
C46 C51 C50 117.5(7) . .
C51 O12 Cu5 126.3(4) . 2_655
C52 N12 C56 118.7(7) . .
C52 N12 Cu4 120.6(6) . .
C56 N12 Cu4 120.3(5) . .
N12 C52 C53 122.2(9) . .
N12 C52 H52 118.9 . .
C53 C52 H52 118.9 . .
C54 C53 C52 119.1(9) . .
C54 C53 H53 120.4 . .
C52 C53 H53 120.4 . .
C53 C54 C55 118.8(9) . .
C53 C54 H54 120.6 . .
C55 C54 H54 120.6 . .
C56 C55 C54 118.9(10) . .
C56 C55 H55 120.6 . .
C54 C55 H55 120.6 . .
N12 C56 C55 122.1(8) . .
N12 C56 H56 118.9 . .
C55 C56 H56 118.9 . .
C61 N13 C57 115.6(8) . .
C61 N13 Cu4 126.7(6) . .
C57 N13 Cu4 117.6(6) . .
N13 C57 C58 125.7(10) . .
N13 C57 H57 117.1 . .
C58 C57 H57 117.1 . .
C57 C58 C59 117.6(10) . .
C57 C58 H58 121.2 . .
C59 C58 H58 121.2 . .
C60 C59 C58 118.0(10) . .
C60 C59 H59 121.0 . .
C58 C59 H59 121.0 . .
C59 C60 C61 120.7(10) . .
C59 C60 H60 119.7 . .
C61 C60 H60 119.7 . .
N13 C61 C60 122.4(9) . .
N13 C61 H61 118.8 . .
C60 C61 H61 118.8 . .
C62 O13 Na1 128.9(9) . .
O13 C62 N14 127.1(13) . .
O13 C62 H62 116.4 . .
N14 C62 H62 116.4 . .
C62 N14 C63 123.9(11) . .
C62 N14 C64 118.5(11) . .
C63 N14 C64 117.6(11) . .
N14 C63 H63A 109.5 . .
N14 C63 H63B 109.5 . .
H63A C63 H63B 109.5 . .
N14 C63 H63C 109.5 . .
H63A C63 H63C 109.5 . .
H63B C63 H63C 109.5 . .
N14 C64 H64A 109.5 . .
N14 C64 H64B 109.5 . .
H64A C64 H64B 109.5 . .
N14 C64 H64C 109.5 . .
H64A C64 H64C 109.5 . .
H64B C64 H64C 109.5 . .
O14 C65 N15 134(3) . .
O14 C65 H65 112.8 . .
N15 C65 H65 112.8 . .
C65 N15 C67 123(2) . .
C65 N15 C66 120(2) . .
C67 N15 C66 118(3) . .
N15 C66 H66A 109.5 . .
N15 C66 H66B 109.5 . .
H66A C66 H66B 109.5 . .
N15 C66 H66C 109.5 . .
H66A C66 H66C 109.5 . .
H66B C66 H66C 109.5 . .
N15 C67 H67A 109.5 . .
N15 C67 H67B 109.5 . .
H67A C67 H67B 109.5 . .
N15 C67 H67C 109.5 . .
H67A C67 H67C 109.5 . .
H67B C67 H67C 109.5 . .
H151 O15 H152 80.2 . .
H161 O16 H162 89.7 . .

loop_
_geom_bond_atom_site_label_1
_geom_bond_atom_site_label_2
_geom_bond_distance
_geom_bond_site_symmetry_2
Cu1 O1 1.901(5) .
Cu1 N1 1.940(6) .
Cu1 O2 1.977(5) .
Cu1 N5 2.016(6) .
Cu1 N6 2.310(7) .
Cu2 O6 1.891(5) 2_655
Cu2 O3 1.893(4) .
Cu2 N4 2.010(5) 2_655
Cu2 N2 2.022(5) .
Cu2 N7 2.493(8) .
Cu3 O3 1.878(5) .
Cu3 O4 1.927(5) 2_655
Cu3 N3 1.950(5) 2_655
Cu3 O4 1.971(5) .
Cu3 Br1 2.8754(16) .
Cu4 O7 1.899(5) .
Cu4 N8 1.951(6) .
Cu4 O8 1.955(5) .
Cu4 N12 2.024(6) .
Cu4 N13 2.356(7) .
Cu5 O12 1.887(4) 3_665
Cu5 O9 1.903(4) .
Cu5 N11 1.990(5) 3_665
Cu5 N9 2.021(5) .
Cu6 O9 1.892(4) .
Cu6 O10 1.925(4) 3_665
Cu6 N10 1.935(5) 3_665
Cu6 O10 1.962(4) .
Cu6 Br1 2.8131(15) .
Cu6 Na1 3.228(5) .
Br1 Cu6 2.8131(15) 2_655
Br1 Cu6 2.8131(15) 3_665
Br1 Cu3 2.8754(16) 3_665
Br1 Cu3 2.8754(16) 2_655
Na1 O13 2.343(9) .
Na1 O13 2.343(9) 2_655
Na1 O13 2.343(9) 3_665
Na1 O10 2.482(7) 2_655
Na1 O10 2.482(7) 3_665
Na1 O10 2.482(7) .
Na1 Cu6 3.229(5) 2_655
Na1 Cu6 3.229(5) 3_665
O1 C1 1.310(9) .
C1 C6 1.412(10) .
C1 C2 1.414(10) .
C2 C3 1.402(11) .
C2 H2 0.9500 .
C3 C4 1.377(13) .
C3 H3 0.9500 .
C4 C5 1.383(11) .
C4 H4 0.9500 .
C5 C6 1.407(10) .
C5 H5 0.9500 .
C6 C7 1.449(9) .
C7 N1 1.292(8) .
C7 H7 0.9500 .
N1 N2 1.401(7) .
N2 C8 1.330(9) .
C8 O2 1.266(8) .
C8 C9 1.513(9) .
C9 O3 1.412(7) .
C9 C10 1.548(11) .
C9 H9 1.0000 .
C10 O4 1.420(8) .
C10 C11 1.550(9) .
C10 H10 1.0000 .
O4 Cu3 1.927(5) 3_665
C11 O5 1.231(8) .
C11 N3 1.361(9) .
N3 N4 1.393(7) .
N3 Cu3 1.950(5) 3_665
N4 C12 1.282(9) .
N4 Cu2 2.010(5) 3_665
C12 C13 1.456(9) .
C12 H12 0.9500 .
C13 C18 1.399(10) .
C13 C14 1.408(10) .
C14 C15 1.370(11) .
C14 H14 0.9500 .
C15 C16 1.368(13) .
C15 H15 0.9500 .
C16 C17 1.352(12) .
C16 H16 0.9500 .
C17 C18 1.415(10) .
C17 H17 0.9500 .
C18 O6 1.316(9) .
O6 Cu2 1.890(5) 3_665
N5 C19 1.323(9) .
N5 C23 1.353(9) .
C19 C20 1.378(10) .
C19 H19 0.9500 .
C20 C21 1.375(11) .
C20 H20 0.9500 .
C21 C22 1.390(13) .
C21 H21 0.9500 .
C22 C23 1.368(11) .
C22 H22 0.9500 .
C23 H23 0.9500 .
N6 C24 1.338(10) .
N6 C28 1.357(10) .
C24 C25 1.395(12) .
C24 H24 0.9500 .
C25 C26 1.378(14) .
C25 H25 0.9500 .
C26 C27 1.394(14) .
C26 H26 0.9500 .
C27 C28 1.360(13) .
C27 H27 0.9500 .
C28 H28 0.9500 .
N7 C29 1.333(11) .
N7 C33 1.342(11) .
C29 C30 1.373(15) .
C29 H29 0.9500 .
C30 C31 1.389(15) .
C30 H30 0.9500 .
C31 C32 1.374(14) .
C31 H31 0.9500 .
C32 C33 1.373(14) .
C32 H32 0.9500 .
C33 H33 0.9500 .
O7 C34 1.294(10) .
C34 C35 1.416(10) .
C34 C39 1.430(11) .
C35 C36 1.366(13) .
C35 H35 0.9500 .
C36 C37 1.365(13) .
C36 H36 0.9500 .
C37 C38 1.376(10) .
C37 H37 0.9500 .
C38 C39 1.395(10) .
C38 H38 0.9500 .
C39 C40 1.434(9) .
C40 N8 1.300(9) .
C40 H40 0.9500 .
N8 N9 1.390(7) .
N9 C41 1.339(8) .
C41 O8 1.273(8) .
C41 C42 1.497(8) .
C42 O9 1.412(7) .
C42 C43 1.555(10) .
C42 H42 1.0000 .
C43 O10 1.423(7) .
C43 C44 1.544(9) .
C43 H43 1.0000 .
O10 Cu6 1.925(4) 2_655
C44 O11 1.230(8) .
C44 N10 1.352(9) .
N10 N11 1.416(7) .
N10 Cu6 1.935(5) 2_655
N11 C45 1.281(8) .
N11 Cu5 1.990(5) 2_655
C45 C46 1.434(9) .
C45 H45 0.9500 .
C46 C47 1.402(9) .
C46 C51 1.410(11) .
C47 C48 1.386(10) .
C47 H47 0.9500 .
C48 C49 1.388(13) .
C48 H48 0.9500 .
C49 C50 1.381(11) .
C49 H49 0.9500 .
C50 C51 1.415(9) .
C50 H50 0.9500 .
C51 O12 1.313(9) .
O12 Cu5 1.887(4) 2_655
N12 C52 1.333(10) .
N12 C56 1.346(10) .
C52 C53 1.392(12) .
C52 H52 0.9500 .
C53 C54 1.369(15) .
C53 H53 0.9500 .
C54 C55 1.396(14) .
C54 H54 0.9500 .
C55 C56 1.380(12) .
C55 H55 0.9500 .
C56 H56 0.9500 .
N13 C61 1.316(11) .
N13 C57 1.349(12) .
C57 C58 1.351(14) .
C57 H57 0.9500 .
C58 C59 1.374(16) .
C58 H58 0.9500 .
C59 C60 1.359(15) .
C59 H59 0.9500 .
C60 C61 1.378(14) .
C60 H60 0.9500 .
C61 H61 0.9500 .
O13 C62 1.166(15) .
C62 N14 1.383(16) .
C62 H62 0.9500 .
N14 C63 1.386(14) .
N14 C64 1.413(15) .
C63 H63A 0.9800 .
C63 H63B 0.9800 .
C63 H63C 0.9800 .
C64 H64A 0.9800 .
C64 H64B 0.9800 .
C64 H64C 0.9800 .
O14 C65 1.257(12) .
C65 N15 1.371(12) .
C65 H65 0.9500 .
N15 C67 1.479(12) .
N15 C66 1.480(12) .
C66 H66A 0.9800 .
C66 H66B 0.9800 .
C66 H66C 0.9800 .
C67 H67A 0.9800 .
C67 H67B 0.9800 .
C67 H67C 0.9800 .
O15 H151 0.7997 .
O15 H152 0.8495 .
O16 H161 0.8243 .
O16 H162 0.8462 .

loop_
_geom_hbond_atom_site_label_D
_geom_hbond_atom_site_label_H
_geom_hbond_atom_site_label_A
_geom_hbond_distance_DH
_geom_hbond_distance_HA
_geom_hbond_distance_DA
_geom_hbond_angle_DHA
_geom_hbond_site_symmetry_A
O15 H152 O16 0.85 2.18 2.81(4) 130.4 3_665
O16 H161 O15 0.82 2.39 2.86(4) 117.0 .

loop_
_geom_torsion_atom_site_label_1
_geom_torsion_atom_site_label_2
_geom_torsion_atom_site_label_3
_geom_torsion_atom_site_label_4
_geom_torsion
_geom_torsion_site_symmetry_1
_geom_torsion_site_symmetry_4
Cu1 O1 C1 C6 7.6(11) . .
Cu1 O1 C1 C2 -172.9(6) . .
O1 C1 C2 C3 176.9(8) . .
C6 C1 C2 C3 -3.5(12) . .
C1 C2 C3 C4 -0.1(14) . .
C2 C3 C4 C5 2.9(15) . .
C3 C4 C5 C6 -2.2(14) . .
C4 C5 C6 C1 -1.4(12) . .
C4 C5 C6 C7 -179.0(8) . .
O1 C1 C6 C5 -176.3(7) . .
C2 C1 C6 C5 4.2(11) . .
O1 C1 C6 C7 1.1(12) . .
C2 C1 C6 C7 -178.5(7) . .
C5 C6 C7 N1 174.8(7) . .
C1 C6 C7 N1 -2.6(12) . .
C6 C7 N1 N2 -179.2(6) . .
C6 C7 N1 Cu1 -4.6(10) . .
C7 N1 N2 C8 169.8(7) . .
Cu1 N1 N2 C8 -5.5(7) . .
C7 N1 N2 Cu2 -10.2(10) . .
Cu1 N1 N2 Cu2 174.5(4) . .
N1 N2 C8 O2 -3.2(10) . .
Cu2 N2 C8 O2 176.8(6) . .
N1 N2 C8 C9 177.5(6) . .
Cu2 N2 C8 C9 -2.5(9) . .
N2 C8 O2 Cu1 9.8(9) . .
C9 C8 O2 Cu1 -171.0(5) . .
O2 C8 C9 O3 -179.4(6) . .
N2 C8 C9 O3 -0.1(9) . .
O2 C8 C9 C10 60.0(9) . .
N2 C8 C9 C10 -120.7(7) . .
C8 C9 O3 Cu3 -157.7(5) . .
C10 C9 O3 Cu3 -32.6(7) . .
C8 C9 O3 Cu2 2.9(8) . .
C10 C9 O3 Cu2 128.0(5) . .
N3 Cu3 O3 C9 -179.4(5) 2_655 .
O4 Cu3 O3 C9 15.4(5) . .
Br1 Cu3 O3 C9 -69.1(5) . .
N3 Cu3 O3 Cu2 20.1(4) 2_655 .
O4 Cu3 O3 Cu2 -145.1(4) . .
Br1 Cu3 O3 Cu2 130.5(3) . .
O6 Cu2 O3 C9 85.4(8) 2_655 .
N4 Cu2 O3 C9 179.7(6) 2_655 .
N2 Cu2 O3 C9 -3.4(6) . .
N7 Cu2 O3 C9 -89.4(6) . .
O6 Cu2 O3 Cu3 -115.4(6) 2_655 .
N4 Cu2 O3 Cu3 -21.1(4) 2_655 .
N2 Cu2 O3 Cu3 155.9(4) . .
N7 Cu2 O3 Cu3 69.9(4) . .
O3 C9 C10 O4 37.5(7) . .
C8 C9 C10 O4 158.2(6) . .
O3 C9 C10 C11 160.7(5) . .
C8 C9 C10 C11 -78.5(7) . .
C9 C10 O4 Cu3 102.9(5) . 3_665
C11 C10 O4 Cu3 -19.8(7) . 3_665
C9 C10 O4 Cu3 -26.2(7) . .
C11 C10 O4 Cu3 -148.8(5) . .
O4 C10 C11 O5 -142.7(8) . .
C9 C10 C11 O5 95.4(9) . .
O4 C10 C11 N3 35.6(9) . .
C9 C10 C11 N3 -86.2(7) . .
O5 C11 N3 N4 -1.7(13) . .
C10 C11 N3 N4 -179.9(6) . .
O5 C11 N3 Cu3 144.5(8) . 3_665
C10 C11 N3 Cu3 -33.7(7) . 3_665
C11 N3 N4 C12 -44.2(10) . .
Cu3 N3 N4 C12 172.5(5) 3_665 .
C11 N3 N4 Cu2 140.3(6) . 3_665
Cu3 N3 N4 Cu2 -3.0(7) 3_665 3_665
N3 N4 C12 C13 -180.0(7) . .
Cu2 N4 C12 C13 -4.8(11) 3_665 .
N4 C12 C13 C18 6.6(12) . .
N4 C12 C13 C14 -172.1(8) . .
C18 C13 C14 C15 -2.3(12) . .
C12 C13 C14 C15 176.5(8) . .
C13 C14 C15 C16 2.0(13) . .
C14 C15 C16 C17 0.1(14) . .
C15 C16 C17 C18 -2.0(14) . .
C14 C13 C18 O6 -177.4(8) . .
C12 C13 C18 O6 3.9(12) . .
C14 C13 C18 C17 0.5(11) . .
C12 C13 C18 C17 -178.2(7) . .
C16 C17 C18 O6 179.6(8) . .
C16 C17 C18 C13 1.6(13) . .
C13 C18 O6 Cu2 -15.3(11) . 3_665
C17 C18 O6 Cu2 166.8(6) . 3_665
C23 N5 C19 C20 4.0(12) . .
Cu1 N5 C19 C20 -173.0(6) . .
N5 C19 C20 C21 -2.9(13) . .
C19 C20 C21 C22 0.8(15) . .
C20 C21 C22 C23 0.0(16) . .
C19 N5 C23 C22 -3.1(13) . .
Cu1 N5 C23 C22 173.9(8) . .
C21 C22 C23 N5 1.1(16) . .
C28 N6 C24 C25 1.8(11) . .
Cu1 N6 C24 C25 -165.9(6) . .
N6 C24 C25 C26 -2.5(14) . .
C24 C25 C26 C27 1.1(15) . .
C25 C26 C27 C28 0.8(14) . .
C24 N6 C28 C27 0.2(11) . .
Cu1 N6 C28 C27 168.1(6) . .
C26 C27 C28 N6 -1.5(13) . .
C33 N7 C29 C30 3.6(16) . .
Cu2 N7 C29 C30 171.8(9) . .
N7 C29 C30 C31 -4.9(19) . .
C29 C30 C31 C32 4.9(19) . .
C30 C31 C32 C33 -4.0(19) . .
C29 N7 C33 C32 -2.6(15) . .
Cu2 N7 C33 C32 -171.9(9) . .
C31 C32 C33 N7 3.0(18) . .
N8 Cu4 O7 C34 -6.8(8) . .
N12 Cu4 O7 C34 165.6(7) . .
N13 Cu4 O7 C34 -98.8(7) . .
Cu4 O7 C34 C35 -167.9(6) . .
Cu4 O7 C34 C39 13.7(13) . .
O7 C34 C35 C36 -178.6(8) . .
C39 C34 C35 C36 0.0(13) . .
C34 C35 C36 C37 1.7(15) . .
C35 C36 C37 C38 -1.5(14) . .
C36 C37 C38 C39 -0.5(13) . .
C37 C38 C39 C34 2.1(13) . .
C37 C38 C39 C40 -171.8(7) . .
O7 C34 C39 C38 176.6(8) . .
C35 C34 C39 C38 -1.8(12) . .
O7 C34 C39 C40 -9.9(14) . .
C35 C34 C39 C40 171.7(8) . .
C38 C39 C40 N8 172.5(7) . .
C34 C39 C40 N8 -1.2(13) . .
C39 C40 N8 N9 -176.4(7) . .
C39 C40 N8 Cu4 7.1(11) . .
C40 N8 N9 C41 175.9(7) . .
Cu4 N8 N9 C41 -7.1(7) . .
C40 N8 N9 Cu5 7.6(11) . .
Cu4 N8 N9 Cu5 -175.5(4) . .
N8 N9 C41 O8 1.6(10) . .
Cu5 N9 C41 O8 172.6(6) . .
N8 N9 C41 C42 179.7(6) . .
Cu5 N9 C41 C42 -9.3(8) . .
N9 C41 O8 Cu4 4.6(9) . .
C42 C41 O8 Cu4 -173.4(5) . .
O8 C41 C42 O9 -170.6(6) . .
N9 C41 C42 O9 11.2(9) . .
O8 C41 C42 C43 68.9(8) . .
N9 C41 C42 C43 -109.2(7) . .
C41 C42 O9 Cu6 -153.7(5) . .
C43 C42 O9 Cu6 -31.3(6) . .
C41 C42 O9 Cu5 -8.3(8) . .
C43 C42 O9 Cu5 114.1(5) . .
O10 Cu6 O9 C42 104.9(11) 3_665 .
N10 Cu6 O9 C42 173.1(5) 3_665 .
O10 Cu6 O9 C42 13.6(5) . .
Br1 Cu6 O9 C42 -69.1(5) . .
Na1 Cu6 O9 C42 46.7(5) . .
O10 Cu6 O9 Cu5 -41.1(12) 3_665 .
N10 Cu6 O9 Cu5 27.0(3) 3_665 .
O10 Cu6 O9 Cu5 -132.4(3) . .
Br1 Cu6 O9 Cu5 144.8(2) . .
Na1 Cu6 O9 Cu5 -99.3(3) . .
O9 C42 C43 O10 38.0(7) . .
C41 C42 C43 O10 158.4(5) . .
O9 C42 C43 C44 160.6(5) . .
C41 C42 C43 C44 -79.0(7) . .
C44 C43 O10 Cu6 -19.3(7) . 2_655
C42 C43 O10 Cu6 104.9(5) . 2_655
C44 C43 O10 Cu6 -151.6(5) . .
C42 C43 O10 Cu6 -27.4(6) . .
C44 C43 O10 Na1 95.4(6) . .
C42 C43 O10 Na1 -140.4(4) . .
O10 C43 C44 O11 -145.3(7) . .
C42 C43 C44 O11 92.9(9) . .
O10 C43 C44 N10 34.3(8) . .
C42 C43 C44 N10 -87.5(7) . .
O11 C44 N10 N11 7.3(11) . .
C43 C44 N10 N11 -172.3(5) . .
O11 C44 N10 Cu6 146.8(7) . 2_655
C43 C44 N10 Cu6 -32.8(7) . 2_655
C44 N10 N11 C45 -52.2(9) . .
Cu6 N10 N11 C45 170.2(5) 2_655 .
C44 N10 N11 Cu5 132.6(5) . 2_655
Cu6 N10 N11 Cu5 -5.0(7) 2_655 2_655
N10 N11 C45 C46 170.9(7) . .
Cu5 N11 C45 C46 -14.2(11) 2_655 .
N11 C45 C46 C47 177.8(7) . .
N11 C45 C46 C51 -6.3(12) . .
C51 C46 C47 C48 -2.2(11) . .
C45 C46 C47 C48 173.9(7) . .
C46 C47 C48 C49 -1.9(12) . .
C47 C48 C49 C50 3.7(12) . .
C48 C49 C50 C51 -1.3(13) . .
C47 C46 C51 O12 -178.6(7) . .
C45 C46 C51 O12 5.5(12) . .
C47 C46 C51 C50 4.4(11) . .
C45 C46 C51 C50 -171.5(7) . .
C49 C50 C51 O12 -179.9(7) . .
C49 C50 C51 C46 -2.8(12) . .
C46 C51 O12 Cu5 17.1(10) . 2_655
C50 C51 O12 Cu5 -166.0(5) . 2_655
C56 N12 C52 C53 0.7(14) . .
Cu4 N12 C52 C53 173.5(7) . .
N12 C52 C53 C54 -2.7(16) . .
C52 C53 C54 C55 3.9(17) . .
C53 C54 C55 C56 -3.1(17) . .
C52 N12 C56 C55 0.1(15) . .
Cu4 N12 C56 C55 -172.8(8) . .
C54 C55 C56 N12 1.2(17) . .
C61 N13 C57 C58 1.3(14) . .
Cu4 N13 C57 C58 177.1(9) . .
N13 C57 C58 C59 -0.7(17) . .
C57 C58 C59 C60 -0.9(17) . .
C58 C59 C60 C61 1.8(16) . .
C57 N13 C61 C60 -0.4(12) . .
Cu4 N13 C61 C60 -175.7(7) . .
C59 C60 C61 N13 -1.2(15) . .
Na1 O13 C62 N14 -155.1(10) . .
O13 C62 N14 C63 2(2) . .
O13 C62 N14 C64 -174.3(14) . .
O14 C65 N15 C67 3(4) . .
O14 C65 N15 C66 178(3) . .
